data_4303003
loop_
_publ_author_name
'Zhenqing Wang'
'Hongjie Zhang'
'Cheng Wang'

_publ_section_title
;
Synthesis and Characterization of One-Dimensional and Molecular
M(tren)InAsS4 (M = Mn, Co, and Zn) Compounds with a Noncondensed AsS33- Unit
;
_journal_name_full 'Inorganic Chemistry'
_journal_page_first 8180
_journal_page_last 8185
_journal_paper_doi 10.1021/ic900456t
_journal_volume 48
_journal_year 2009
_chemical_formula_moiety 'C6 H18 As Cr N4 S3'
_chemical_formula_sum 'C6 H18 As Cr N4 S3'
_chemical_formula_weight 369.34
_chemical_name_systematic
; 
 ? 
;
_space_group_IT_number 2
_symmetry_cell_setting triclinic
_symmetry_space_group_name_Hall '-P 1'
_symmetry_space_group_name_H-M 'P -1'
_atom_sites_solution_hydrogens geom
_atom_sites_solution_primary direct
_atom_sites_solution_secondary difmap
_audit_creation_method SHELXL-97
_cell_angle_alpha 88.433(4)
_cell_angle_beta 85.206(4)
_cell_angle_gamma 89.119(4)
_cell_formula_units_Z 4
_cell_length_a 9.253(2)
_cell_length_b 11.024(3)
_cell_length_c 12.710(3)
_cell_measurement_reflns_used 2431
_cell_measurement_temperature 296(2)
_cell_measurement_theta_max 25.98
_cell_measurement_theta_min 2.62
_cell_volume 1291.4(5)
_computing_cell_refinement 'Bruker SAINT'
_computing_data_collection 'Bruker APEX2'
_computing_data_reduction 'Bruker SAINT'
_computing_molecular_graphics 'Bruker SHELXTL'
_computing_publication_material 'Bruker SHELXTL'
_computing_structure_refinement 'SHELXL-97 (Sheldrick, 2008)'
_computing_structure_solution 'SHELXS-97 (Sheldrick, 2008)'
_diffrn_ambient_temperature 296(2)
_diffrn_measured_fraction_theta_full 0.983
_diffrn_measured_fraction_theta_max 0.983
_diffrn_measurement_device_type 'Bruker APEX-II CCD'
_diffrn_measurement_method '\f and \w scans'
_diffrn_radiation_monochromator graphite
_diffrn_radiation_source 'fine-focus sealed tube'
_diffrn_radiation_type MoK\a
_diffrn_radiation_wavelength 0.71073
_diffrn_reflns_av_R_equivalents 0.0274
_diffrn_reflns_av_sigmaI/netI 0.0553
_diffrn_reflns_limit_h_max 11
_diffrn_reflns_limit_h_min -10
_diffrn_reflns_limit_k_max 13
_diffrn_reflns_limit_k_min -12
_diffrn_reflns_limit_l_max 15
_diffrn_reflns_limit_l_min -11
_diffrn_reflns_number 6487
_diffrn_reflns_theta_full 25.00
_diffrn_reflns_theta_max 25.00
_diffrn_reflns_theta_min 1.61
_exptl_absorpt_coefficient_mu 3.889
_exptl_absorpt_correction_T_max 0.7210
_exptl_absorpt_correction_T_min 0.5931
_exptl_absorpt_correction_type empirical
_exptl_absorpt_process_details ' SADABS, Sheldrick, 1996'
_exptl_crystal_colour green
_exptl_crystal_density_diffrn 1.900
_exptl_crystal_density_method 'not measured'
_exptl_crystal_description block
_exptl_crystal_F_000 748
_exptl_crystal_size_max 0.15
_exptl_crystal_size_mid 0.10
_exptl_crystal_size_min 0.09
_refine_diff_density_max 2.437
_refine_diff_density_min -0.837
_refine_diff_density_rms 0.206
_refine_ls_extinction_method none
_refine_ls_goodness_of_fit_ref 1.151
_refine_ls_hydrogen_treatment constr
_refine_ls_matrix_type full
_refine_ls_number_parameters 283
_refine_ls_number_reflns 4459
_refine_ls_number_restraints 0
_refine_ls_restrained_S_all 1.151
_refine_ls_R_factor_all 0.0706
_refine_ls_R_factor_gt 0.0624
_refine_ls_shift/su_max 0.000
_refine_ls_shift/su_mean 0.000
_refine_ls_structure_factor_coef Fsqd
_refine_ls_weighting_details 'calc w=1/[\s^2^(Fo^2^)+(0.0457P)^2^+25.2836P] where P=(Fo^2^+2Fc^2^)/3'
_refine_ls_weighting_scheme calc
_refine_ls_wR_factor_gt 0.1729
_refine_ls_wR_factor_ref 0.1756
_reflns_number_gt 3790
_reflns_number_total 4459
_reflns_threshold_expression >2sigma(I)
_cod_data_source_file ic900456t_si_002_5.cif
_cod_data_source_block compound_5
_cod_depositor_comments
;
The following automatic conversions were performed:
'_symmetry_cell_setting' value 'Triclinic' changed to 'triclinic'
according to '/home/saulius/struct/CIF-dictionaries/cif_core.dic'
dictionary named 'cif_core.dic' version 2.4.1 from 2010-06-29.

Automatic conversion script
Id: cif_fix_enum 1527 2010-12-29 10:47:43Z saulius 
;
_cod_original_sg_symbol_H-M 'P -1 '
_cod_database_code 4303003

loop_
_symmetry_equiv_pos_as_xyz
'x, y, z'
'-x, -y, -z'

loop_
_atom_site_label
_atom_site_type_symbol
_atom_site_fract_x
_atom_site_fract_y
_atom_site_fract_z
_atom_site_U_iso_or_equiv
_atom_site_adp_type
_atom_site_occupancy
_atom_site_symmetry_multiplicity
_atom_site_calc_flag
_atom_site_refinement_flags
_atom_site_disorder_assembly
_atom_site_disorder_group
As1 As -0.32758(10) 0.72614(9) -0.35856(8) 0.0216(3) Uani 1 1 d . . .
As2 As 0.19479(10) 0.76038(9) 0.13034(7) 0.0174(3) Uani 1 1 d . . .
Cr1 Cr -0.63277(15) 0.75140(12) -0.45976(11) 0.0129(3) Uani 1 1 d . . .
Cr2 Cr -0.11462(15) 0.73055(12) 0.03539(11) 0.0129(3) Uani 1 1 d . D .
S5 S -0.0191(2) 0.8601(2) 0.15874(18) 0.0187(5) Uani 1 1 d . . .
S6 S 0.1271(3) 0.6811(2) -0.02187(18) 0.0198(5) Uani 1 1 d . . .
S4 S 0.1821(3) 0.6096(2) 0.24689(19) 0.0222(5) Uani 1 1 d . . .
S1 S -0.3251(3) 0.8978(2) -0.2767(2) 0.0278(6) Uani 1 1 d . . .
S2 S -0.3896(3) 0.7757(2) -0.52450(19) 0.0218(5) Uani 1 1 d . . .
S3 S -0.5487(3) 0.6510(2) -0.30823(19) 0.0217(5) Uani 1 1 d . . .
N1 N -0.8548(8) 0.7467(7) -0.4052(6) 0.0175(16) Uani 1 1 d . . .
N2 N -0.7206(8) 0.8319(7) -0.5930(6) 0.0177(16) Uani 1 1 d . . .
H2C H -0.6603 0.8892 -0.6220 0.021 Uiso 1 1 calc R . .
H2D H -0.7303 0.7754 -0.6415 0.021 Uiso 1 1 calc R . .
N5 N -0.3408(8) 0.7501(7) 0.0786(6) 0.0184(17) Uani 1 1 d . . .
N4 N -0.6800(8) 0.5785(7) -0.5133(6) 0.0198(17) Uani 1 1 d . . .
H4C H -0.6679 0.5790 -0.5843 0.024 Uiso 1 1 calc R . .
H4D H -0.6176 0.5235 -0.4885 0.024 Uiso 1 1 calc R . .
N3 N -0.6442(9) 0.9145(7) -0.3832(6) 0.0199(17) Uani 1 1 d . . .
H3C H -0.5723 0.9167 -0.3398 0.024 Uiso 1 1 calc R . .
H3D H -0.6303 0.9754 -0.4314 0.024 Uiso 1 1 calc R . .
N6 N -0.1628(9) 0.8874(7) -0.0540(6) 0.0216(18) Uani 1 1 d . . .
H6C H -0.0836 0.9338 -0.0653 0.026 Uiso 1 1 calc R D .
H6D H -0.1911 0.8665 -0.1171 0.026 Uiso 1 1 calc R . .
N7 N -0.1414(8) 0.5961(7) 0.1548(6) 0.0177(16) Uani 1 1 d . . .
H7C H -0.1648 0.5253 0.1273 0.021 Uiso 1 1 calc R D .
H7D H -0.0584 0.5850 0.1862 0.021 Uiso 1 1 calc R . .
N8 N -0.1949(9) 0.6200(8) -0.0777(7) 0.0241(18) Uani 1 1 d . . .
H8A H -0.1666 0.6498 -0.1427 0.029 Uiso 1 1 calc R D .
H8B H -0.1565 0.5449 -0.0716 0.029 Uiso 1 1 calc R . .
C5 C -0.8889(10) 0.6157(9) -0.3848(8) 0.021(2) Uani 1 1 d . . .
H5A H -0.9931 0.6060 -0.3732 0.025 Uiso 1 1 calc R . .
H5B H -0.8454 0.5867 -0.3219 0.025 Uiso 1 1 calc R . .
C1 C -0.9478(10) 0.7998(9) -0.4864(8) 0.023(2) Uani 1 1 d . . .
H1A H -1.0298 0.8426 -0.4513 0.028 Uiso 1 1 calc R . .
H1B H -0.9850 0.7350 -0.5262 0.028 Uiso 1 1 calc R . .
C2 C -0.8626(10) 0.8869(9) -0.5616(8) 0.022(2) Uani 1 1 d . . .
H2A H -0.9150 0.9033 -0.6236 0.026 Uiso 1 1 calc R . .
H2B H -0.8500 0.9630 -0.5273 0.026 Uiso 1 1 calc R . .
C3 C -0.8691(11) 0.8159(9) -0.3054(8) 0.024(2) Uani 1 1 d . . .
H3A H -0.8313 0.7672 -0.2489 0.029 Uiso 1 1 calc R . .
H3B H -0.9707 0.8334 -0.2858 0.029 Uiso 1 1 calc R . .
C6 C -0.8308(10) 0.5426(8) -0.4783(8) 0.020(2) Uani 1 1 d . . .
H6A H -0.8324 0.4569 -0.4589 0.024 Uiso 1 1 calc R . .
H6B H -0.8921 0.5558 -0.5360 0.024 Uiso 1 1 calc R . .
C10 C -0.2596(11) 0.6367(10) 0.2332(8) 0.025(2) Uani 1 1 d . D .
H10A H -0.2274 0.7046 0.2717 0.031 Uiso 1 1 calc R A 1
H10B H -0.2856 0.5712 0.2833 0.031 Uiso 1 1 calc R A 1
C8 C -0.2808(12) 0.9556(9) 0.0055(9) 0.029(2) Uani 1 1 d . D .
H8C H -0.3494 0.9848 -0.0433 0.035 Uiso 1 1 calc R B 1
H8D H -0.2397 1.0260 0.0356 0.035 Uiso 1 1 calc R B 1
C12 C -0.3526(12) 0.6126(12) -0.0663(10) 0.037(3) Uani 1 1 d . D .
H12A H -0.3870 0.6075 -0.1360 0.045 Uiso 1 1 calc R C 1
H12B H -0.3791 0.5381 -0.0276 0.045 Uiso 1 1 calc R C 1
C4 C -0.7857(12) 0.9344(9) -0.3203(9) 0.028(2) Uani 1 1 d . . .
H4A H -0.8431 0.9943 -0.3565 0.034 Uiso 1 1 calc R . .
H4B H -0.7686 0.9655 -0.2519 0.034 Uiso 1 1 calc R . .
C11 C -0.4256(16) 0.7114(15) -0.0137(12) 0.019(3) Uani 0.611(17) 1 d P D 1
H11C H -0.5225 0.6873 0.0127 0.023 Uiso 0.611(17) 1 calc PR D 1
H11D H -0.4340 0.7792 -0.0632 0.023 Uiso 0.611(17) 1 calc PR D 1
C11' C -0.412(3) 0.649(2) 0.0392(19) 0.019(3) Uani 0.389(17) 1 d P D 2
H11A H -0.5139 0.6688 0.0367 0.023 Uiso 0.389(17) 1 calc PR D 2
H11B H -0.4042 0.5804 0.0881 0.023 Uiso 0.389(17) 1 calc PR D 2
C7 C -0.3625(19) 0.8813(16) 0.0944(17) 0.026(4) Uani 0.61(2) 1 d P D 1
H7A H -0.3284 0.9023 0.1616 0.032 Uiso 0.61(2) 1 calc PR D 1
H7B H -0.4652 0.9011 0.0965 0.032 Uiso 0.61(2) 1 calc PR D 1
C7' C -0.394(3) 0.864(3) 0.038(3) 0.026(4) Uani 0.39(2) 1 d P D 2
H7'A H -0.4620 0.8985 0.0919 0.032 Uiso 0.39(2) 1 calc PR D 2
H7'B H -0.4479 0.8478 -0.0223 0.032 Uiso 0.39(2) 1 calc PR D 2
C9 C -0.3901(17) 0.6745(14) 0.1743(13) 0.021(3) Uani 0.607(18) 1 d P D 1
H9A H -0.4390 0.6031 0.1532 0.026 Uiso 0.607(18) 1 calc PR D 1
H9B H -0.4580 0.7209 0.2202 0.026 Uiso 0.607(18) 1 calc PR D 1
C9' C -0.346(3) 0.738(2) 0.196(2) 0.021(3) Uani 0.393(18) 1 d P D 2
H9'A H -0.3109 0.8127 0.2234 0.026 Uiso 0.393(18) 1 calc PR D 2
H9'B H -0.4457 0.7283 0.2240 0.026 Uiso 0.393(18) 1 calc PR D 2

loop_
_atom_site_aniso_label
_atom_site_aniso_U_11
_atom_site_aniso_U_22
_atom_site_aniso_U_33
_atom_site_aniso_U_23
_atom_site_aniso_U_13
_atom_site_aniso_U_12
As1 0.0148(5) 0.0215(5) 0.0289(6) 0.0011(4) -0.0037(4) -0.0012(4)
As2 0.0138(5) 0.0161(5) 0.0221(5) -0.0011(4) -0.0005(4) -0.0024(4)
Cr1 0.0104(7) 0.0111(7) 0.0170(7) -0.0019(5) 0.0012(6) -0.0002(5)
Cr2 0.0119(7) 0.0100(7) 0.0165(7) -0.0002(5) 0.0002(6) -0.0019(5)
S5 0.0180(12) 0.0160(11) 0.0224(12) -0.0041(9) -0.0029(9) -0.0004(9)
S6 0.0166(11) 0.0241(12) 0.0186(12) -0.0041(9) 0.0006(9) 0.0020(9)
S4 0.0269(13) 0.0182(12) 0.0222(12) -0.0001(9) -0.0059(10) 0.0003(10)
S1 0.0334(15) 0.0227(13) 0.0287(14) 0.0021(10) -0.0101(11) -0.0128(11)
S2 0.0147(11) 0.0274(13) 0.0228(12) -0.0037(10) 0.0025(9) -0.0002(9)
S3 0.0212(12) 0.0188(12) 0.0257(13) 0.0053(9) -0.0069(10) -0.0060(9)
N1 0.019(4) 0.013(4) 0.021(4) -0.001(3) -0.003(3) -0.003(3)
N2 0.012(4) 0.022(4) 0.018(4) -0.001(3) 0.004(3) -0.004(3)
N5 0.016(4) 0.017(4) 0.022(4) -0.001(3) 0.005(3) -0.001(3)
N4 0.015(4) 0.020(4) 0.024(4) -0.005(3) -0.002(3) 0.009(3)
N3 0.021(4) 0.013(4) 0.025(4) -0.001(3) -0.001(3) -0.006(3)
N6 0.021(4) 0.017(4) 0.027(4) 0.000(3) -0.005(3) -0.003(3)
N7 0.014(4) 0.016(4) 0.023(4) -0.001(3) 0.000(3) -0.001(3)
N8 0.019(4) 0.028(5) 0.025(4) -0.008(4) -0.001(3) -0.002(3)
C5 0.016(5) 0.019(5) 0.026(5) 0.000(4) 0.000(4) 0.002(4)
C1 0.014(5) 0.022(5) 0.034(6) 0.003(4) -0.004(4) -0.003(4)
C2 0.019(5) 0.020(5) 0.025(5) 0.004(4) 0.003(4) 0.004(4)
C3 0.022(5) 0.026(5) 0.023(5) -0.006(4) 0.006(4) 0.004(4)
C6 0.013(5) 0.014(5) 0.032(5) 0.001(4) -0.002(4) -0.006(4)
C10 0.031(6) 0.028(6) 0.017(5) 0.002(4) 0.000(4) 0.001(4)
C8 0.035(6) 0.016(5) 0.038(6) 0.001(4) -0.013(5) 0.001(4)
C12 0.028(6) 0.045(7) 0.041(7) -0.018(6) -0.010(5) 0.000(5)
C4 0.032(6) 0.017(5) 0.034(6) -0.012(4) 0.004(5) 0.004(4)
C11 0.012(6) 0.028(8) 0.020(7) 0.002(5) -0.005(6) 0.003(6)
C11' 0.012(6) 0.028(8) 0.020(7) 0.002(5) -0.005(6) 0.003(6)
C7 0.018(8) 0.020(7) 0.042(12) -0.007(8) -0.005(8) 0.005(6)
C7' 0.018(8) 0.020(7) 0.042(12) -0.007(8) -0.005(8) 0.005(6)
C9 0.016(7) 0.012(8) 0.035(8) 0.006(6) 0.006(6) -0.006(5)
C9' 0.016(7) 0.012(8) 0.035(8) 0.006(6) 0.006(6) -0.006(5)

loop_
_atom_type_symbol
_atom_type_description
_atom_type_scat_dispersion_real
_atom_type_scat_dispersion_imag
_atom_type_scat_source
C C 0.0033 0.0016 'International Tables Vol C Tables 4.2.6.8 and 6.1.1.4'
N N 0.0061 0.0033 'International Tables Vol C Tables 4.2.6.8 and 6.1.1.4'
S S 0.1246 0.1234 'International Tables Vol C Tables 4.2.6.8 and 6.1.1.4'
Cr Cr 0.3209 0.6236 'International Tables Vol C Tables 4.2.6.8 and 6.1.1.4'
As As 0.0499 2.0058 'International Tables Vol C Tables 4.2.6.8 and 6.1.1.4'
H H 0.0000 0.0000 'International Tables Vol C Tables 4.2.6.8 and 6.1.1.4'

loop_
_geom_angle_atom_site_label_1
_geom_angle_atom_site_label_2
_geom_angle_atom_site_label_3
_geom_angle
_geom_angle_site_symmetry_1
_geom_angle_site_symmetry_3
_geom_angle_publ_flag
S1 As1 S3 103.79(11) . . ?
S1 As1 S2 105.59(10) . . ?
S3 As1 S2 92.78(9) . . ?
S4 As2 S5 104.42(10) . . ?
S4 As2 S6 105.38(10) . . ?
S5 As2 S6 91.88(9) . . ?
N3 Cr1 N4 163.4(3) . . ?
N3 Cr1 N2 91.3(3) . . ?
N4 Cr1 N2 89.8(3) . . ?
N3 Cr1 N1 82.1(3) . . ?
N4 Cr1 N1 81.7(3) . . ?
N2 Cr1 N1 81.1(3) . . ?
N3 Cr1 S2 94.0(2) . . ?
N4 Cr1 S2 102.4(2) . . ?
N2 Cr1 S2 95.4(2) . . ?
N1 Cr1 S2 174.7(2) . . ?
N3 Cr1 S3 90.7(2) . . ?
N4 Cr1 S3 87.2(2) . . ?
N2 Cr1 S3 175.8(2) . . ?
N1 Cr1 S3 95.5(2) . . ?
S2 Cr1 S3 88.12(10) . . ?
N7 Cr2 N8 92.9(3) . . ?
N7 Cr2 N6 158.0(3) . . ?
N8 Cr2 N6 90.8(3) . . ?
N7 Cr2 N5 79.8(3) . . ?
N8 Cr2 N5 80.6(3) . . ?
N6 Cr2 N5 79.4(3) . . ?
N7 Cr2 S6 96.9(2) . . ?
N8 Cr2 S6 91.9(2) . . ?
N6 Cr2 S6 104.6(2) . . ?
N5 Cr2 S6 171.6(2) . . ?
N7 Cr2 S5 88.9(2) . . ?
N8 Cr2 S5 178.0(3) . . ?
N6 Cr2 S5 87.8(2) . . ?
N5 Cr2 S5 100.5(2) . . ?
S6 Cr2 S5 87.07(9) . . ?
As2 S5 Cr2 88.01(9) . . ?
As2 S6 Cr2 88.07(9) . . ?
As1 S2 Cr1 87.63(9) . . ?
As1 S3 Cr1 87.54(9) . . ?
C5 N1 C3 111.4(7) . . ?
C5 N1 C1 110.2(7) . . ?
C3 N1 C1 112.0(8) . . ?
C5 N1 Cr1 105.8(6) . . ?
C3 N1 Cr1 106.1(6) . . ?
C1 N1 Cr1 111.2(6) . . ?
C2 N2 Cr1 109.8(6) . . ?
C11' N5 C7' 112.1(17) . . ?
C11' N5 C7 140.5(14) . . ?
C7' N5 C7 32.9(12) . . ?
C11' N5 C9' 109.0(15) . . ?
C7' N5 C9' 115.2(18) . . ?
C7 N5 C9' 86.0(13) . . ?
C11' N5 C9 74.7(12) . . ?
C7' N5 C9 131.3(15) . . ?
C7 N5 C9 112.9(11) . . ?
C9' N5 C9 34.3(11) . . ?
C11' N5 C11 37.7(11) . . ?
C7' N5 C11 77.1(15) . . ?
C7 N5 C11 109.4(11) . . ?
C9' N5 C11 140.3(13) . . ?
C9 N5 C11 108.3(10) . . ?
C11' N5 Cr2 107.8(11) . . ?
C7' N5 Cr2 110.4(12) . . ?
C7 N5 Cr2 104.3(8) . . ?
C9' N5 Cr2 101.5(10) . . ?
C9 N5 Cr2 112.7(7) . . ?
C11 N5 Cr2 109.1(7) . . ?
C6 N4 Cr1 111.7(6) . . ?
C4 N3 Cr1 113.0(6) . . ?
C8 N6 Cr2 108.3(6) . . ?
C10 N7 Cr2 107.9(6) . . ?
C12 N8 Cr2 112.4(6) . . ?
N1 C5 C6 109.7(7) . . ?
N1 C1 C2 111.2(8) . . ?
N2 C2 C1 108.9(8) . . ?
N1 C3 C4 110.2(8) . . ?
N4 C6 C5 110.4(7) . . ?
C9' C10 N7 114.0(12) . . ?
C9' C10 C9 34.4(12) . . ?
N7 C10 C9 108.5(9) . . ?
N6 C8 C7' 105.3(13) . . ?
N6 C8 C7 114.0(10) . . ?
C7' C8 C7 31.6(12) . . ?
C11 C12 N8 115.2(10) . . ?
C11 C12 C11' 38.9(12) . . ?
N8 C12 C11' 111.4(12) . . ?
N3 C4 C3 110.5(8) . . ?
C12 C11 N5 109.9(11) . . ?
N5 C11' C12 113.9(17) . . ?
N5 C7 C8 111.1(13) . . ?
N5 C7' C8 115.2(19) . . ?
N5 C9 C10 109.4(11) . . ?
C10 C9' N5 113.5(18) . . ?

loop_
_geom_bond_atom_site_label_1
_geom_bond_atom_site_label_2
_geom_bond_distance
_geom_bond_site_symmetry_2
_geom_bond_publ_flag
As1 S1 2.186(3) . ?
As1 S3 2.255(3) . ?
As1 S2 2.281(3) . ?
As2 S4 2.194(3) . ?
As2 S5 2.257(3) . ?
As2 S6 2.282(3) . ?
Cr1 N3 2.065(8) . ?
Cr1 N4 2.105(8) . ?
Cr1 N2 2.107(8) . ?
Cr1 N1 2.113(8) . ?
Cr1 S2 2.347(3) . ?
Cr1 S3 2.376(3) . ?
Cr2 N7 2.095(8) . ?
Cr2 N8 2.099(8) . ?
Cr2 N6 2.105(8) . ?
Cr2 N5 2.128(8) . ?
Cr2 S6 2.354(3) . ?
Cr2 S5 2.381(3) . ?
N1 C5 1.493(12) . ?
N1 C3 1.494(12) . ?
N1 C1 1.500(12) . ?
N2 C2 1.468(12) . ?
N5 C11' 1.43(3) . ?
N5 C7' 1.44(3) . ?
N5 C7 1.474(19) . ?
N5 C9' 1.49(3) . ?
N5 C9 1.498(17) . ?
N5 C11 1.539(17) . ?
N4 C6 1.485(11) . ?
N3 C4 1.492(13) . ?
N6 C8 1.483(13) . ?
N7 C10 1.489(12) . ?
N8 C12 1.458(13) . ?
C5 C6 1.511(13) . ?
C1 C2 1.517(13) . ?
C3 C4 1.527(14) . ?
C10 C9' 1.45(3) . ?
C10 C9 1.519(19) . ?
C8 C7' 1.50(3) . ?
C8 C7 1.53(2) . ?
C12 C11 1.424(19) . ?
C12 C11' 1.47(3) . ?
